data_4122804
loop_
_publ_author_name
'Tollefson, Emily J.'
'Dawson, David D.'
'Osborne, Charlotte A.'
'Jarvo, Elizabeth R.'

_publ_section_title
;
 Stereospecific cross-coupling reactions of aryl-substituted
 tetrahydrofurans, tetrahydropyrans, and lactones.
;
_journal_issue 42
_journal_name_full 'Journal of the American Chemical Society'
_journal_page_first 14951
_journal_page_last 14958
_journal_paper_doi 10.1021/ja5076426
_journal_volume 136
_journal_year 2014
_chemical_absolute_configuration unk
_chemical_formula_sum 'C21 H20 O'
_chemical_formula_weight 288.37
_chemical_name_systematic
; 
 ? 
;
_space_group_crystal_system orthorhombic
_space_group_IT_number 19
_space_group_name_Hall 'P 2ac 2ab'
_space_group_name_H-M_alt 'P 21 21 21'
_symmetry_space_group_name_Hall 'P 2ac 2ab'
_symmetry_space_group_name_H-M 'P 21 21 21'
_atom_sites_solution_hydrogens difmap
_atom_sites_solution_primary direct
_atom_sites_solution_secondary difmap
_audit_creation_method SHELXL-2014
_cell_angle_alpha 90
_cell_angle_beta 90
_cell_angle_gamma 90
_cell_formula_units_Z 4
_cell_length_a 6.1199(4)
_cell_length_b 10.7129(7)
_cell_length_c 23.8191(15)
_cell_measurement_reflns_used 6323
_cell_measurement_temperature 133(2)
_cell_measurement_theta_max 27.86
_cell_measurement_theta_min 2.56
_cell_volume 1561.62(17)
_computing_cell_refinement 'Bruker SAINT 8.34a, 2013'
_computing_data_collection 'Bruker APEX2 2014.1-1, 2014'
_computing_data_reduction 'Bruker SAINT 8.34a, 2013'
_computing_molecular_graphics 'Bruker SHELXTL'
_computing_publication_material 'Bruker SHELXTL'
_computing_structure_refinement 'SHELXL-2014 (Sheldrick, 2014)'
_computing_structure_solution 'Bruker SHELXTL 2013/1'
_diffrn_ambient_temperature 133(2)
_diffrn_measured_fraction_theta_full 1.000
_diffrn_measured_fraction_theta_max 1.000
_diffrn_measurement_device_type 'Bruker SMART APEX II CCD'
_diffrn_measurement_method '\f and \w scans'
_diffrn_radiation_type MoK\a
_diffrn_radiation_wavelength 0.71073
_diffrn_reflns_av_R_equivalents 0.0346
_diffrn_reflns_av_unetI/netI 0.0280
_diffrn_reflns_Laue_measured_fraction_full 1.000
_diffrn_reflns_Laue_measured_fraction_max 1.000
_diffrn_reflns_limit_h_max 7
_diffrn_reflns_limit_h_min -7
_diffrn_reflns_limit_k_max 13
_diffrn_reflns_limit_k_min -13
_diffrn_reflns_limit_l_max 30
_diffrn_reflns_limit_l_min -30
_diffrn_reflns_number 17979
_diffrn_reflns_point_group_measured_fraction_full 1.000
_diffrn_reflns_point_group_measured_fraction_max 1.000
_diffrn_reflns_theta_full 25.242
_diffrn_reflns_theta_max 27.096
_diffrn_reflns_theta_min 1.710
_diffrn_source 'fine-focus sealed tube'
_exptl_absorpt_coefficient_mu 0.073
_exptl_absorpt_correction_T_max 0.8621
_exptl_absorpt_correction_T_min 0.8219
_exptl_absorpt_correction_type multi-scan
_exptl_absorpt_process_details 'Bruker SADABS 2012/1'
_exptl_crystal_colour colorless
_exptl_crystal_density_diffrn 1.227
_exptl_crystal_density_meas ?
_exptl_crystal_density_method not_measured
_exptl_crystal_description prism
_exptl_crystal_F_000 616
_exptl_crystal_size_max 0.412
_exptl_crystal_size_mid 0.147
_exptl_crystal_size_min 0.078
_refine_diff_density_max 0.292
_refine_diff_density_min -0.369
_refine_diff_density_rms 0.041
_refine_ls_abs_structure_details
; 
 Flack x determined using 1135 quotients [(I+)-(I-)]/[(I+)+(I-)] 
 (Parsons, Flack and Wagner, Acta Cryst. B69 (2013) 249-259). 
;
_refine_ls_abs_structure_Flack 0.0(6)
_refine_ls_extinction_method none
_refine_ls_goodness_of_fit_ref 1.050
_refine_ls_hydrogen_treatment refall
_refine_ls_matrix_type full
_refine_ls_number_parameters 279
_refine_ls_number_reflns 3444
_refine_ls_number_restraints 0
_refine_ls_restrained_S_all 1.050
_refine_ls_R_factor_all 0.0608
_refine_ls_R_factor_gt 0.0505
_refine_ls_shift/su_max 0.000
_refine_ls_shift/su_mean 0.000
_refine_ls_structure_factor_coef Fsqd
_refine_ls_weighting_details 'w=1/[\s^2^(Fo^2^)+(0.0349P)^2^+0.8697P] where P=(Fo^2^+2Fc^2^)/3'
_refine_ls_weighting_scheme calc
_refine_ls_wR_factor_gt 0.1037
_refine_ls_wR_factor_ref 0.1096
_reflns_Friedel_coverage 0.715
_reflns_Friedel_fraction_full 1.000
_reflns_Friedel_fraction_max 1.000
_reflns_number_gt 2992
_reflns_number_total 3444
_reflns_threshold_expression 'I > 2\s(I)'
_cod_data_source_file ja5076426_si_003.cif
_cod_data_source_block erj19
_cod_depositor_comments
;Adding full bibliography for 4122803--4122806.cif.

The following automatic conversions were performed:

'_exptl_crystal_density_meas' value 'not_measured' was changed to '?'
- the value is perceived as not measured.

Automatic conversion script
Id: cif_fix_values 3008 2015-01-20 13:52:24Z robertas 
;
_cod_database_code 4122804
_shelx_space_group_comment
; 
The symmetry employed for this shelxl refinement is uniquely defined 
by the following loop, which should always be used as a source of 
symmetry information in preference to the above space-group names. 
They are only intended as comments. 
;
_shelx_estimated_absorpt_t_min 0.970
_shelx_estimated_absorpt_t_max 0.994
_shelxl_version_number 2014-2

loop_
_space_group_symop_operation_xyz
'x, y, z'
'-x+1/2, -y, z+1/2'
'-x, y+1/2, -z+1/2'
'x+1/2, -y+1/2, -z'

loop_
_atom_site_label
_atom_site_type_symbol
_atom_site_fract_x
_atom_site_fract_y
_atom_site_fract_z
_atom_site_U_iso_or_equiv
_atom_site_adp_type
_atom_site_occupancy
_atom_site_site_symmetry_order
_atom_site_calc_flag
O1 O 0.5115(4) 0.52281(19) 0.13017(9) 0.0373(5) Uani 1 1 d
C1 C 0.4171(7) 0.4101(3) 0.15252(14) 0.0456(9) Uani 1 1 d
C2 C 0.3050(7) 0.4322(3) 0.20821(13) 0.0395(8) Uani 1 1 d
C3 C 0.1320(5) 0.5346(3) 0.20285(12) 0.0283(6) Uani 1 1 d
C4 C 0.2358(5) 0.6490(3) 0.17534(13) 0.0288(6) Uani 1 1 d
C5 C 0.3464(5) 0.6146(3) 0.12026(12) 0.0296(6) Uani 1 1 d
C6 C 0.4493(5) 0.7266(3) 0.09285(13) 0.0279(6) Uani 1 1 d
C7 C 0.3366(4) 0.7913(2) 0.05301(11) 0.0235(6) Uani 1 1 d
C8 C 0.4191(4) 0.9049(2) 0.03022(11) 0.0234(5) Uani 1 1 d
C9 C 0.3011(5) 0.9746(3) -0.00986(11) 0.0278(6) Uani 1 1 d
C10 C 0.3823(5) 1.0845(3) -0.03037(12) 0.0332(7) Uani 1 1 d
C11 C 0.5870(6) 1.1287(3) -0.01221(13) 0.0347(7) Uani 1 1 d
C12 C 0.7056(5) 1.0625(3) 0.02575(15) 0.0361(7) Uani 1 1 d
C13 C 0.6260(4) 0.9489(3) 0.04865(13) 0.0316(7) Uani 1 1 d
C14 C 0.7414(5) 0.8780(3) 0.08897(17) 0.0446(9) Uani 1 1 d
C15 C 0.6563(6) 0.7710(3) 0.11047(17) 0.0431(9) Uani 1 1 d
C16 C 0.0247(5) 0.5625(2) 0.25884(12) 0.0284(6) Uani 1 1 d
C17 C 0.1101(9) 0.6440(4) 0.29724(14) 0.0656(14) Uani 1 1 d
C18 C 0.0077(9) 0.6667(4) 0.34798(14) 0.0724(16) Uani 1 1 d
C19 C -0.1820(6) 0.6083(3) 0.36201(13) 0.0368(7) Uani 1 1 d
C20 C -0.2659(6) 0.5243(5) 0.3251(2) 0.0725(16) Uani 1 1 d
C21 C -0.1633(6) 0.5035(5) 0.2741(2) 0.0740(16) Uani 1 1 d
H1A H 0.545(7) 0.352(4) 0.1569(15) 0.055(11) Uiso 1 1 d
H1B H 0.324(6) 0.375(3) 0.1224(15) 0.040(9) Uiso 1 1 d
H2A H 0.411(5) 0.459(3) 0.2355(14) 0.034(9) Uiso 1 1 d
H2B H 0.242(6) 0.353(4) 0.2218(15) 0.051(10) Uiso 1 1 d
H3A H 0.020(5) 0.504(3) 0.1777(12) 0.022(7) Uiso 1 1 d
H4A H 0.119(5) 0.715(3) 0.1693(13) 0.035(9) Uiso 1 1 d
H4B H 0.352(5) 0.684(3) 0.2000(12) 0.023(7) Uiso 1 1 d
H5A H 0.234(6) 0.577(3) 0.0948(13) 0.035(8) Uiso 1 1 d
H7A H 0.195(5) 0.763(3) 0.0404(11) 0.022(7) Uiso 1 1 d
H9A H 0.160(5) 0.945(3) -0.0236(13) 0.034(8) Uiso 1 1 d
H10A H 0.299(6) 1.131(3) -0.0576(14) 0.040(9) Uiso 1 1 d
H11A H 0.639(6) 1.205(3) -0.0274(14) 0.040(9) Uiso 1 1 d
H12A H 0.843(6) 1.091(3) 0.0379(14) 0.040(9) Uiso 1 1 d
H14A H 0.888(7) 0.904(4) 0.1027(16) 0.061(12) Uiso 1 1 d
H15A H 0.722(7) 0.725(4) 0.1373(16) 0.051(11) Uiso 1 1 d
H17A H 0.243(9) 0.686(4) 0.287(2) 0.088(16) Uiso 1 1 d
H18A H 0.077(9) 0.727(5) 0.373(2) 0.104(18) Uiso 1 1 d
H19A H -0.250(5) 0.622(3) 0.3980(13) 0.031(8) Uiso 1 1 d
H20A H -0.389(9) 0.493(5) 0.332(2) 0.093(17) Uiso 1 1 d
H21A H -0.218(8) 0.432(5) 0.2536(19) 0.093(16) Uiso 1 1 d

loop_
_atom_site_aniso_label
_atom_site_aniso_U_11
_atom_site_aniso_U_22
_atom_site_aniso_U_33
_atom_site_aniso_U_23
_atom_site_aniso_U_13
_atom_site_aniso_U_12
O1 0.0486(13) 0.0269(10) 0.0364(11) -0.0012(9) -0.0006(10) 0.0138(10)
C1 0.082(3) 0.0218(15) 0.0333(16) -0.0006(13) 0.0009(18) 0.0173(17)
C2 0.063(2) 0.0294(16) 0.0263(15) -0.0044(13) -0.0049(15) 0.0153(16)
C3 0.0303(15) 0.0245(13) 0.0300(14) -0.0028(11) -0.0123(12) -0.0041(12)
C4 0.0207(14) 0.0231(13) 0.0427(16) -0.0058(12) -0.0057(12) 0.0020(12)
C5 0.0314(15) 0.0208(13) 0.0366(15) -0.0034(12) -0.0110(13) -0.0006(12)
C6 0.0242(14) 0.0209(13) 0.0386(16) -0.0058(12) -0.0056(12) 0.0021(11)
C7 0.0163(12) 0.0254(13) 0.0287(14) -0.0084(11) -0.0018(11) -0.0018(11)
C8 0.0206(12) 0.0234(13) 0.0262(12) -0.0067(11) 0.0013(10) 0.0034(10)
C9 0.0258(15) 0.0329(15) 0.0246(13) -0.0043(11) 0.0011(11) -0.0010(12)
C10 0.0389(17) 0.0356(16) 0.0250(13) -0.0007(13) 0.0006(13) 0.0023(14)
C11 0.0436(18) 0.0272(15) 0.0334(16) -0.0051(12) 0.0087(13) -0.0055(13)
C12 0.0254(16) 0.0266(15) 0.056(2) -0.0073(14) -0.0032(14) -0.0051(12)
C13 0.0232(14) 0.0231(14) 0.0485(17) -0.0071(13) -0.0020(13) 0.0017(12)
C14 0.0262(16) 0.0255(15) 0.082(3) -0.0021(15) -0.0237(17) -0.0032(13)
C15 0.0363(18) 0.0251(15) 0.068(2) 0.0003(15) -0.0255(17) 0.0014(14)
C16 0.0312(15) 0.0188(13) 0.0350(15) -0.0014(11) -0.0126(12) 0.0021(12)
C17 0.108(4) 0.066(3) 0.0237(16) 0.0012(16) -0.0021(19) -0.063(3)
C18 0.138(4) 0.060(3) 0.0193(16) 0.0000(16) -0.001(2) -0.064(3)
C19 0.053(2) 0.0248(14) 0.0323(16) -0.0002(12) -0.0101(15) 0.0100(14)
C20 0.0217(18) 0.106(4) 0.089(3) -0.067(3) 0.0135(19) -0.015(2)
C21 0.0221(16) 0.106(4) 0.094(3) -0.076(3) 0.0123(19) -0.019(2)

loop_
_atom_type_symbol
_atom_type_description
_atom_type_scat_dispersion_real
_atom_type_scat_dispersion_imag
_atom_type_scat_source
C C 0.0033 0.0016 'International Tables Vol C Tables 4.2.6.8 and 6.1.1.4'
H H 0.0000 0.0000 'International Tables Vol C Tables 4.2.6.8 and 6.1.1.4'
O O 0.0106 0.0060 'International Tables Vol C Tables 4.2.6.8 and 6.1.1.4'

loop_
_geom_angle_atom_site_label_1
_geom_angle_atom_site_label_2
_geom_angle_atom_site_label_3
_geom_angle
C5 O1 C1 110.7(3)
O1 C1 C2 112.0(3)
C1 C2 C3 110.7(3)
C16 C3 C4 113.5(2)
C16 C3 C2 111.6(2)
C4 C3 C2 108.9(3)
C5 C4 C3 111.1(2)
O1 C5 C6 108.9(2)
O1 C5 C4 109.8(2)
C6 C5 C4 111.5(2)
C7 C6 C15 119.2(3)
C7 C6 C5 119.8(3)
C15 C6 C5 120.9(3)
C6 C7 C8 121.4(2)
C9 C8 C13 119.3(3)
C9 C8 C7 121.9(2)
C13 C8 C7 118.8(2)
C10 C9 C8 120.7(3)
C9 C10 C11 120.2(3)
C12 C11 C10 120.3(3)
C11 C12 C13 121.3(3)
C14 C13 C12 123.4(3)
C14 C13 C8 118.5(3)
C12 C13 C8 118.1(3)
C15 C14 C13 121.2(3)
C14 C15 C6 120.9(3)
C21 C16 C17 116.1(3)
C21 C16 C3 120.6(3)
C17 C16 C3 123.3(3)
C16 C17 C18 121.5(4)
C19 C18 C17 121.4(3)
C20 C19 C18 117.9(3)
C19 C20 C21 120.2(4)
C16 C21 C20 122.8(3)

loop_
_geom_bond_atom_site_label_1
_geom_bond_atom_site_label_2
_geom_bond_distance
O1 C5 1.429(3)
O1 C1 1.441(4)
C1 C2 1.512(5)
C2 C3 1.530(4)
C3 C16 1.517(4)
C3 C4 1.529(4)
C4 C5 1.522(4)
C5 C6 1.504(4)
C6 C7 1.363(4)
C6 C15 1.417(4)
C7 C8 1.425(4)
C8 C9 1.411(4)
C8 C13 1.421(4)
C9 C10 1.368(4)
C10 C11 1.407(5)
C11 C12 1.359(5)
C12 C13 1.420(4)
C13 C14 1.414(4)
C14 C15 1.359(5)
C16 C21 1.363(5)
C16 C17 1.368(4)
C17 C18 1.383(6)
C18 C19 1.360(6)
C19 C20 1.359(5)
C20 C21 1.385(6)
